data_2310345
loop_
_publ_author_name
'Bode, H.'
'Teufer, G.'

_publ_section_title
;
 Die Kristallstruktur des Kaliumhexafluorozirkonats und
 Kaliumhexafluorohafnats
;
_journal_name_full 'Acta Crystallographica (1,1948-23,1967)'
_journal_page_first 929
_journal_page_last 933
_journal_volume 9
_journal_year 1956
_chemical_formula_sum 'F6 K2 Zr'
_chemical_name_systematic 'K2 (Zr F6)'
_space_group_IT_number 63
_symmetry_space_group_name_Hall '-C 2c 2'
_symmetry_space_group_name_H-M 'C m c m'
_cell_angle_alpha 90
_cell_angle_beta 90
_cell_angle_gamma 90
_cell_formula_units_Z 4
_cell_length_a 6.58
_cell_length_b 11.4
_cell_length_c 6.94
_cell_volume 520.583
_citation_journal_id_ASTM ACCRA9
_cod_data_source_file Bode_ACCRA9_1956_929.cif
_cod_data_source_block F6K2Zr1
_cod_original_cell_volume 520.5833
_cod_original_formula_sum 'F6 K2 Zr1'
_cod_database_code 2310345

loop_
_symmetry_equiv_pos_as_xyz
x,y,z
-x,-y,z+1/2
x,-y,-z
-x,y,-z+1/2
-x,-y,-z
x,y,-z-1/2
-x,y,z
x,-y,z-1/2
x+1/2,y+1/2,z
-x+1/2,-y+1/2,z+1/2
x+1/2,-y+1/2,-z
-x+1/2,y+1/2,-z+1/2
-x+1/2,-y+1/2,-z
x+1/2,y+1/2,-z-1/2
-x+1/2,y+1/2,z
x+1/2,-y+1/2,z-1/2

loop_
_atom_site_label
_atom_site_type_symbol
_atom_site_fract_x
_atom_site_fract_y
_atom_site_fract_z
_atom_site_occupancy
_atom_site_U_iso_or_equiv
Zr1 Zr+4 0 0.052 0.25 1 0.0
F1 F-1 0.31 0 0.25 1 0.0
K1 K+1 0 0.346 0 1 0.0
F3 F-1 0 0.103 0.565 1 0.0
F2 F-1 0.192 0.205 0.25 1 0.0
